data_2241479
loop_
_publ_author_name
'Le, Thu Hoai'
'Brooks, Neil R.'
'Binnemans, Koen'
'Blanpain, Bart'
'Guo, Muxing'
'Van Meervelt, Luc'

_publ_section_title
;
 Crystal structure of apatite type Ca~2.49~Nd~7.51~(SiO~4~)~6~O~1.75~
;
_journal_coeditor_code RU2066
_journal_issue 2
_journal_name_full 'Acta Crystallographica Section E'
_journal_page_first 209
_journal_page_last 211
_journal_paper_doi 10.1107/S205698901600089X
_journal_volume 72
_journal_year 2016
_chemical_formula_iupac 'Ca2.49 Nd7.51 (Si O4)6 O1.75'
_chemical_formula_moiety 'Ca2.49 Nd7.51 O25.75 Si6'
_chemical_formula_sum 'Ca2.49 Nd7.51 O25.75 Si6'
_chemical_formula_weight 1763.24
_chemical_name_systematic
;
Dicalcium octaneodymium hexakis(orthosilicate) dioxide
;
_space_group_crystal_system hexagonal
_space_group_IT_number 176
_space_group_name_Hall '-P 6c'
_space_group_name_H-M_alt 'P 63/m'
_symmetry_space_group_name_Hall '-P 6c'
_symmetry_space_group_name_H-M 'P 63/m'
_atom_sites_solution_primary direct
_atom_sites_solution_secondary difmap
_audit_creation_method
;
Olex2 1.2-alpha
(compiled 2014.05.21 svn.r2940 for OlexSys, GUI svn.r4844)
;
_cell_angle_alpha 90.00
_cell_angle_beta 90.00
_cell_angle_gamma 120.00
_cell_formula_units_Z 1
_cell_length_a 9.5507(3)
_cell_length_b 9.5507(3)
_cell_length_c 7.0513(3)
_cell_measurement_reflns_used 1649
_cell_measurement_temperature 298(2)
_cell_measurement_theta_max 35.4880
_cell_measurement_theta_min 4.2480
_cell_volume 557.02(3)
_computing_cell_refinement
;
CrysAlisPro (Agilent, 2012)
;
_computing_data_collection
;
CrysAlisPro (Agilent, 2012)
;
_computing_data_reduction
;
CrysAlisPro (Agilent, 2012)
;
_computing_molecular_graphics
;
<i>OLEX2</i> (Dolomanov <i>et al.</i>,  2009)
;
_computing_publication_material
;
<i>OLEX2</i> (Dolomanov <i>et al.</i>,  2009) and publCIF (Westrip,
2010)
;
_computing_structure_refinement
;
SHELXL2014 (Sheldrick, 2015)
;
_computing_structure_solution
;
SHELXS97 (Sheldrick, 2008)
;
_diffrn_ambient_temperature 298(2)
_diffrn_detector_area_resol_mean 15.9631
_diffrn_measured_fraction_theta_full 0.995
_diffrn_measured_fraction_theta_max 0.953
_diffrn_measurement_device_type
;
Agilent SuperNova (single source at offset, Eos detector)
;
_diffrn_measurement_method '\w scans'
_diffrn_radiation_monochromator mirror
_diffrn_radiation_type MoK\a
_diffrn_radiation_wavelength 0.71073
_diffrn_reflns_av_R_equivalents 0.0239
_diffrn_reflns_limit_h_max 15
_diffrn_reflns_limit_h_min -15
_diffrn_reflns_limit_k_max 15
_diffrn_reflns_limit_k_min -15
_diffrn_reflns_limit_l_max 5
_diffrn_reflns_limit_l_min -11
_diffrn_reflns_number 2616
_diffrn_reflns_theta_full 30.00
_diffrn_reflns_theta_max 35.69
_diffrn_reflns_theta_min 3.80
_exptl_absorpt_coefficient_mu 18.176
_exptl_absorpt_correction_T_max 1.000
_exptl_absorpt_correction_T_min 0.717
_exptl_absorpt_correction_type multi-scan
_exptl_absorpt_process_details
;
(CrysAlis PRO; Agilent, 2012)
;
_exptl_crystal_colour 'light blue'
_exptl_crystal_density_diffrn 5.256
_exptl_crystal_density_method 'not measured'
_exptl_crystal_description block
_exptl_crystal_F_000 790
_exptl_crystal_size_max 0.05
_exptl_crystal_size_mid 0.05
_exptl_crystal_size_min 0.05
_refine_diff_density_max 0.791
_refine_diff_density_min -0.861
_refine_ls_extinction_coef 0.0062(2)
_refine_ls_extinction_expression Fc^*^=kFc[1+0.001xFc^2^\l^3^/sin(2\q)]^-1/4^
_refine_ls_extinction_method
;
SHELXL2014 (Sheldrick, 2015)
;
_refine_ls_goodness_of_fit_ref 1.108
_refine_ls_hydrogen_treatment undef
_refine_ls_matrix_type full
_refine_ls_number_constraints 4
_refine_ls_number_parameters 42
_refine_ls_number_reflns 878
_refine_ls_number_restraints 0
_refine_ls_restrained_S_all 1.108
_refine_ls_R_factor_all 0.0215
_refine_ls_R_factor_gt 0.0186
_refine_ls_shift/su_max 0.001
_refine_ls_shift/su_mean 0.000
_refine_ls_structure_factor_coef Fsqd
_refine_ls_weighting_details 'calc w=1/[\s^2^(Fo^2^)+(0.0072P)^2^+0.3232P] where P=(Fo^2^+2Fc^2^)/3'
_refine_ls_weighting_scheme calc
_refine_ls_wR_factor_gt 0.0339
_refine_ls_wR_factor_ref 0.0348
_reflns_number_gt 813
_reflns_number_total 878
_reflns_threshold_expression >2sigma(I)
_cod_data_source_file ru2066sup1.cif
_cod_data_source_block I
_cod_original_cell_volume 557.03(3)
_cod_database_code 2241479

loop_
_space_group_symop_id
_space_group_symop_operation_xyz
1 'x, y, z'
2 'x-y, x, z+1/2'
3 '-y, x-y, z'
4 '-x, -y, z+1/2'
5 '-x+y, -x, z'
6 'y, -x+y, z+1/2'
7 '-x, -y, -z'
8 '-x+y, -x, -z-1/2'
9 'y, -x+y, -z'
10 'x, y, -z-1/2'
11 'x-y, x, -z'
12 '-y, x-y, -z-1/2'

loop_
_atom_site_type_symbol
_atom_site_label
_atom_site_fract_x
_atom_site_fract_y
_atom_site_fract_z
_atom_site_U_iso_or_equiv
_atom_site_adp_type
_atom_site_calc_flag
_atom_site_occupancy
_atom_site_disorder_group
Nd Nd1 0.24279(2) 0.01102(2) 0.2500 0.00756(7) Uani d 0.887(5) 1
Ca Ca1 0.24279(2) 0.01102(2) 0.2500 0.00756(7) Uani d 0.113(5) 1
Nd Nd2 0.6667 0.3333 -0.00110(5) 0.00906(10) Uani d 0.546(4) 2
Ca Ca2 0.6667 0.3333 -0.00110(5) 0.00906(10) Uani d 0.454(4) 2
Si Si1 0.37185(11) 0.40114(11) 0.2500 0.0077(2) Uani d 1 .
O O1 0.4886(3) 0.3232(3) 0.2500 0.0127(5) Uani d 1 .
O O2 0.4707(3) 0.5974(3) 0.2500 0.0144(5) Uani d 1 .
O O3 0.2528(2) 0.3424(3) 0.0659(3) 0.0209(5) Uani d 1 .
O O4 0.0000 0.0000 0.2500 0.0141(10) Uani d 0.88 .

loop_
_atom_site_aniso_label
_atom_site_aniso_U_11
_atom_site_aniso_U_22
_atom_site_aniso_U_33
_atom_site_aniso_U_12
_atom_site_aniso_U_13
_atom_site_aniso_U_23
Nd1 0.00740(10) 0.00713(10) 0.00733(9) 0.00301(7) 0.000 0.000
Ca1 0.00740(10) 0.00713(10) 0.00733(9) 0.00301(7) 0.000 0.000
Nd2 0.00913(12) 0.00913(12) 0.00892(15) 0.00456(6) 0.000 0.000
Ca2 0.00913(12) 0.00913(12) 0.00892(15) 0.00456(6) 0.000 0.000
Si1 0.0069(4) 0.0079(4) 0.0085(4) 0.0039(3) 0.000 0.000
O1 0.0116(12) 0.0187(13) 0.0123(12) 0.0108(10) 0.000 0.000
O2 0.0120(12) 0.0085(11) 0.0222(14) 0.0049(9) 0.000 0.000
O3 0.0158(9) 0.0382(13) 0.0131(9) 0.0166(9) -0.0042(7) -0.0098(8)
O4 0.0052(12) 0.0052(12) 0.032(3) 0.0026(6) 0.000 0.000

loop_
_atom_type_symbol
_atom_type_description
_atom_type_scat_dispersion_real
_atom_type_scat_dispersion_imag
_atom_type_scat_source
Ca Ca 0.2262 0.3064 'International Tables Vol C Tables 4.2.6.8 and 6.1.1.4'
Nd Nd -0.1943 3.0179 'International Tables Vol C Tables 4.2.6.8 and 6.1.1.4'
O O 0.0106 0.0060 'International Tables Vol C Tables 4.2.6.8 and 6.1.1.4'
Si Si 0.0817 0.0704 'International Tables Vol C Tables 4.2.6.8 and 6.1.1.4'

loop_
_geom_angle_atom_site_label_1
_geom_angle_atom_site_label_2
_geom_angle_atom_site_label_3
_geom_angle_site_symmetry_1
_geom_angle_site_symmetry_3
_geom_angle
Nd1 Nd1 Nd1 3 8_556 60.0
Nd1 Nd1 Nd2 3 8_666 103.981(6)
Nd1 Nd1 Nd2 8_556 8_666 150.673(5)
Si1 Nd1 Nd1 . 3 51.249(17)
Si1 Nd1 Nd1 8_556 3 113.889(17)
Si1 Nd1 Nd1 8_556 8_556 53.889(17)
Si1 Nd1 Nd1 . 8_556 111.249(17)
Si1 Nd1 Nd2 . 8_666 58.326(14)
Si1 Nd1 Nd2 8_556 8_666 134.034(14)
Si1 Nd1 Si1 8_556 . 165.14(2)
O1 Nd1 Nd1 . 3 80.66(5)
O1 Nd1 Nd1 . 8_556 140.66(5)
O1 Nd1 Nd2 . 8_666 35.26(3)
O1 Nd1 Si1 . 8_556 165.45(5)
O1 Nd1 Si1 . . 29.41(5)
O2 Nd1 Nd1 3_655 8_556 120.15(6)
O2 Nd1 Nd1 3_655 3 179.85(6)
O2 Nd1 Nd2 3_655 8_666 75.88(5)
O2 Nd1 Si1 3_655 . 128.60(6)
O2 Nd1 Si1 3_655 8_556 66.27(6)
O2 Nd1 O1 3_655 . 99.18(8)
O2 Nd1 O3 3_655 8_556 71.01(7)
O2 Nd1 O3 3_655 5 71.01(7)
O3 Nd1 Nd1 6 8_556 110.42(6)
O3 Nd1 Nd1 8_556 8_556 58.32(5)
O3 Nd1 Nd1 6 3 94.99(5)
O3 Nd1 Nd1 9 8_556 110.42(6)
O3 Nd1 Nd1 8_556 3 109.12(5)
O3 Nd1 Nd1 5 3 109.12(5)
O3 Nd1 Nd1 5 8_556 58.32(5)
O3 Nd1 Nd1 9 3 94.99(5)
O3 Nd1 Nd2 9 8_666 94.52(6)
O3 Nd1 Nd2 8_556 8_666 112.89(5)
O3 Nd1 Nd2 5 8_666 146.38(5)
O3 Nd1 Nd2 6 8_666 42.90(6)
O3 Nd1 Si1 6 . 77.25(5)
O3 Nd1 Si1 9 8_556 106.70(5)
O3 Nd1 Si1 8_556 8_556 30.67(4)
O3 Nd1 Si1 8_556 . 145.64(5)
O3 Nd1 Si1 5 8_556 30.67(4)
O3 Nd1 Si1 6 8_556 106.70(5)
O3 Nd1 Si1 5 . 145.64(5)
O3 Nd1 Si1 9 . 77.25(5)
O3 Nd1 O1 6 . 70.49(5)
O3 Nd1 O1 8_556 . 146.95(5)
O3 Nd1 O1 9 . 70.49(5)
O3 Nd1 O1 5 . 146.95(5)
O3 Nd1 O2 9 3_655 84.96(5)
O3 Nd1 O2 6 3_655 84.96(5)
O3 Nd1 O3 5 8_556 61.28(9)
O3 Nd1 O3 9 5 77.13(4)
O3 Nd1 O3 9 8_556 136.63(7)
O3 Nd1 O3 6 5 136.63(7)
O3 Nd1 O3 6 8_556 77.13(4)
O3 Nd1 O3 6 9 137.40(11)
O4 Nd1 Nd1 . 8_556 30.0
O4 Nd1 Nd1 . 3 30.0
O4 Nd1 Nd2 . 8_666 130.005(6)
O4 Nd1 Si1 . . 81.249(17)
O4 Nd1 Si1 . 8_556 83.888(17)
O4 Nd1 O1 . . 110.66(5)
O4 Nd1 O2 . 3_655 150.15(6)
O4 Nd1 O3 . 9 104.58(5)
O4 Nd1 O3 . 5 83.45(5)
O4 Nd1 O3 . 8_556 83.45(5)
O4 Nd1 O3 . 6 104.58(5)
Si1 Nd2 Si1 9 7_665 93.628(14)
Si1 Nd2 Si1 2_654 7_665 93.628(14)
Si1 Nd2 Si1 2_654 9 93.628(14)
O1 Nd2 Si1 3_655 2_654 98.07(6)
O1 Nd2 Si1 8_666 9 165.42(5)
O1 Nd2 Si1 3_655 9 94.28(5)
O1 Nd2 Si1 . 9 98.07(6)
O1 Nd2 Si1 8_666 7_665 98.07(6)
O1 Nd2 Si1 3_655 7_665 165.42(5)
O1 Nd2 Si1 8_666 2_654 94.28(5)
O1 Nd2 Si1 . 2_654 165.42(5)
O1 Nd2 Si1 . 7_665 94.28(5)
O1 Nd2 O1 8_666 . 72.49(7)
O1 Nd2 O1 3_655 8_666 72.49(7)
O1 Nd2 O1 3_655 . 72.49(7)
O1 Nd2 O2 . 9 125.79(8)
O1 Nd2 O2 3_655 9 94.22(6)
O1 Nd2 O2 . 2_654 153.93(8)
O1 Nd2 O2 3_655 7_665 153.93(8)
O1 Nd2 O2 8_666 2_654 94.22(6)
O1 Nd2 O2 8_666 9 153.93(8)
O1 Nd2 O2 3_655 2_654 125.79(8)
O1 Nd2 O2 . 7_665 94.22(6)
O1 Nd2 O2 8_666 7_665 125.79(8)
O1 Nd2 O3 8_666 9 139.76(6)
O1 Nd2 O3 . 7_665 87.87(7)
O1 Nd2 O3 3_655 11_655 68.15(7)
O1 Nd2 O3 . 9 68.15(7)
O1 Nd2 O3 8_666 11_655 87.87(7)
O1 Nd2 O3 3_655 7_665 139.76(6)
O1 Nd2 O3 3_655 9 87.87(7)
O1 Nd2 O3 8_666 7_665 68.15(7)
O1 Nd2 O3 . 11_655 139.76(6)
O2 Nd2 Si1 9 2_654 64.81(6)
O2 Nd2 Si1 2_654 7_665 64.81(6)
O2 Nd2 Si1 2_654 9 98.63(5)
O2 Nd2 Si1 2_654 2_654 29.07(6)
O2 Nd2 Si1 7_665 7_665 29.07(6)
O2 Nd2 Si1 7_665 2_654 98.63(5)
O2 Nd2 Si1 7_665 9 64.81(6)
O2 Nd2 Si1 9 9 29.07(6)
O2 Nd2 Si1 9 7_665 98.63(5)
O2 Nd2 O2 9 7_665 75.14(6)
O2 Nd2 O2 9 2_654 75.14(6)
O2 Nd2 O2 2_654 7_665 75.14(6)
O2 Nd2 O3 9 7_665 125.24(6)
O2 Nd2 O3 9 11_655 66.19(7)
O2 Nd2 O3 7_665 7_665 58.84(7)
O2 Nd2 O3 2_654 11_655 58.84(7)
O2 Nd2 O3 9 9 58.85(7)
O2 Nd2 O3 7_665 11_655 125.24(6)
O2 Nd2 O3 2_654 7_665 66.19(7)
O2 Nd2 O3 2_654 9 125.24(6)
O2 Nd2 O3 7_665 9 66.19(7)
O3 Nd2 Si1 9 2_654 123.63(4)
O3 Nd2 Si1 7_665 7_665 30.06(4)
O3 Nd2 Si1 11_655 2_654 30.06(4)
O3 Nd2 Si1 11_655 9 92.88(4)
O3 Nd2 Si1 7_665 9 123.63(4)
O3 Nd2 Si1 7_665 2_654 92.88(4)
O3 Nd2 Si1 9 7_665 92.88(4)
O3 Nd2 Si1 9 9 30.06(4)
O3 Nd2 Si1 11_655 7_665 123.63(4)
O3 Nd2 O3 9 7_665 117.44(2)
O3 Nd2 O3 11_655 9 117.45(2)
O3 Nd2 O3 11_655 7_665 117.45(2)
Nd1 Si1 Nd1 3 . 74.86(2)
Nd1 Si1 Nd2 3 7_665 81.18(2)
Nd1 Si1 Nd2 3 2 81.18(2)
Nd1 Si1 Ca2 3 2 81.18(2)
Nd1 Si1 Ca2 3 7_665 81.18(2)
Ca1 Si1 Nd1 3 . 74.86(2)
Ca1 Si1 Nd1 3 3 0.000(8)
Ca1 Si1 Nd2 3 2 81.18(2)
Ca1 Si1 Nd2 3 7_665 81.18(2)
Ca1 Si1 Ca2 3 2 81.18(2)
Ca1 Si1 Ca2 3 7_665 81.18(2)
Nd2 Si1 Nd1 2 . 139.386(19)
Nd2 Si1 Nd1 7_665 . 139.386(19)
Nd2 Si1 Nd2 2 7_665 65.31(2)
Nd2 Si1 Ca2 2 7_665 65.31(2)
Ca2 Si1 Nd1 2 . 139.386(19)
Ca2 Si1 Nd1 7_665 . 139.386(19)
Ca2 Si1 Nd2 2 2 0.000(10)
Ca2 Si1 Nd2 7_665 7_665 0.000(10)
Ca2 Si1 Nd2 2 7_665 65.31(2)
Ca2 Si1 Ca2 2 7_665 65.31(2)
O1 Si1 Nd1 . . 55.53(10)
O1 Si1 Nd1 . 3 130.39(10)
O1 Si1 Ca1 . 3 130.39(10)
O1 Si1 Nd2 . 2 136.87(6)
O1 Si1 Nd2 . 7_665 136.87(6)
O1 Si1 Ca2 . 7_665 136.87(6)
O1 Si1 Ca2 . 2 136.87(6)
O1 Si1 O2 . . 113.16(14)
O1 Si1 O3 . . 111.34(9)
O1 Si1 O3 . 10_556 111.34(9)
O2 Si1 Nd1 . 3 116.45(10)
O2 Si1 Nd1 . . 168.69(10)
O2 Si1 Ca1 . 3 116.45(10)
O2 Si1 Nd2 . 7_665 47.71(6)
O2 Si1 Nd2 . 2 47.70(6)
O2 Si1 Ca2 . 2 47.70(6)
O2 Si1 Ca2 . 7_665 47.71(6)
O2 Si1 O3 . 10_556 107.49(10)
O2 Si1 O3 . . 107.49(10)
O3 Si1 Nd1 10_556 3 52.89(7)
O3 Si1 Nd1 10_556 . 78.94(9)
O3 Si1 Nd1 . 3 52.89(7)
O3 Si1 Nd1 . . 78.94(9)
O3 Si1 Ca1 . 3 52.89(7)
O3 Si1 Ca1 10_556 3 52.89(7)
O3 Si1 Nd2 10_556 2 60.46(9)
O3 Si1 Nd2 . 2 111.52(8)
O3 Si1 Nd2 10_556 7_665 111.52(8)
O3 Si1 Nd2 . 7_665 60.46(9)
O3 Si1 Ca2 10_556 2 60.46(9)
O3 Si1 Ca2 10_556 7_665 111.52(8)
O3 Si1 Ca2 . 2 111.52(8)
O3 Si1 Ca2 . 7_665 60.46(9)
O3 Si1 O3 10_556 . 105.63(15)
Nd2 O1 Nd1 8_666 . 104.33(7)
Nd2 O1 Nd1 . . 104.33(7)
Nd2 O1 Nd2 8_666 . 93.89(9)
Ca2 O1 Nd1 8_666 . 104.33(7)
Ca2 O1 Nd2 8_666 . 93.89(9)
Ca2 O1 Nd2 8_666 8_666 0.000(11)
Si1 O1 Nd1 . . 95.06(11)
Si1 O1 Nd2 . . 127.73(7)
Si1 O1 Nd2 . 8_666 127.73(7)
Si1 O1 Ca2 . 8_666 127.73(7)
Nd1 O2 Nd2 8_666 7_665 115.89(7)
Nd1 O2 Nd2 8_666 2 115.89(7)
Nd1 O2 Ca2 8_666 7_665 115.89(7)
Nd1 O2 Ca2 8_666 2 115.89(7)
Ca1 O2 Nd1 8_666 8_666 0.000(9)
Ca1 O2 Nd2 8_666 2 115.89(7)
Ca1 O2 Nd2 8_666 7_665 115.89(7)
Ca1 O2 Ca2 8_666 2 115.89(7)
Ca1 O2 Ca2 8_666 7_665 115.89(7)
Nd2 O2 Nd2 2 7_665 90.49(8)
Nd2 O2 Ca2 2 7_665 90.49(8)
Nd2 O2 Ca2 7_665 7_665 0.0
Ca2 O2 Nd2 2 7_665 90.49(8)
Ca2 O2 Nd2 2 2 0.0
Ca2 O2 Ca2 2 7_665 90.49(8)
Si1 O2 Nd1 . 8_666 122.72(13)
Si1 O2 Ca1 . 8_666 122.72(13)
Si1 O2 Nd2 . 2 103.23(9)
Si1 O2 Nd2 . 7_665 103.23(9)
Si1 O2 Ca2 . 2 103.23(9)
Si1 O2 Ca2 . 7_665 103.23(9)
Nd1 O3 Nd1 2_554 3 116.16(8)
Nd1 O3 Ca1 2_554 3 116.16(8)
Nd1 O3 Nd2 3 7_665 101.98(7)
Nd1 O3 Nd2 2_554 7_665 101.99(8)
Nd1 O3 Ca2 3 7_665 101.98(7)
Nd1 O3 Ca2 2_554 7_665 101.99(8)
Ca1 O3 Nd1 3 3 0.000(14)
Ca1 O3 Nd1 2_554 2_554 0.0
Ca1 O3 Nd1 2_554 3 116.16(8)
Ca1 O3 Ca1 2_554 3 116.16(8)
Ca1 O3 Nd2 3 7_665 101.98(7)
Ca1 O3 Nd2 2_554 7_665 101.99(8)
Ca1 O3 Ca2 3 7_665 101.98(7)
Ca1 O3 Ca2 2_554 7_665 101.99(8)
Ca2 O3 Nd2 7_665 7_665 0.000(14)
Si1 O3 Nd1 . 2_554 141.68(11)
Si1 O3 Nd1 . 3 96.43(9)
Si1 O3 Ca1 . 2_554 141.68(11)
Si1 O3 Ca1 . 3 96.43(9)
Si1 O3 Nd2 . 7_665 89.48(10)
Si1 O3 Ca2 . 7_665 89.48(10)
Nd1 O4 Nd1 8_556 3 120.0
Nd1 O4 Nd1 . 3 120.0
Nd1 O4 Nd1 . 8_556 120.0
Nd1 O4 Ca1 . 3 120.0
Nd1 O4 Ca1 8_556 3 120.0
Nd1 O4 Ca1 . 8_556 120.0
Ca1 O4 Nd1 8_556 8_556 0.000(16)
Ca1 O4 Nd1 3 3 0.000(9)
Ca1 O4 Nd1 8_556 3 120.0
Ca1 O4 Ca1 8_556 3 120.0

loop_
_geom_bond_atom_site_label_1
_geom_bond_atom_site_label_2
_geom_bond_site_symmetry_2
_geom_bond_distance
_geom_bond_publ_flag
Nd1 Nd1 8_556 3.9284(3) ?
Nd1 Nd1 3 3.9284(3) ?
Nd1 Nd2 8_666 4.0666(3) ?
Nd1 Si1 . 3.2877(9) ?
Nd1 Si1 8_556 3.1738(9) ?
Nd1 O1 . 2.721(3) y
Nd1 O2 3_655 2.463(3) y
Nd1 O3 6 2.3909(19) y
Nd1 O3 9 2.3909(19) ?
Nd1 O3 8_556 2.547(2) y
Nd1 O3 5 2.547(2) ?
Nd1 O4 . 2.2681(2) y
Nd2 Si1 9 3.2527(8) ?
Nd2 Si1 7_665 3.2527(8) ?
Nd2 Si1 2_654 3.2527(8) ?
Nd2 O1 8_666 2.4231(17) ?
Nd2 O1 3_655 2.4231(17) y
Nd2 O1 . 2.4230(17) ?
Nd2 O2 7_665 2.4715(18) ?
Nd2 O2 2_654 2.4715(18) y
Nd2 O2 9 2.4715(18) ?
Nd2 O3 11_655 2.830(2) ?
Nd2 O3 7_665 2.830(2) y
Nd2 O3 9 2.830(2) ?
Si1 Nd1 3 3.1738(9) ?
Si1 Ca1 3 3.1738(9) ?
Si1 Nd2 7_665 3.2527(8) ?
Si1 Nd2 2 3.2527(8) ?
Si1 Ca2 2 3.2527(8) ?
Si1 Ca2 7_665 3.2527(8) ?
Si1 O1 . 1.621(3) y
Si1 O2 . 1.623(3) y
Si1 O3 10_556 1.629(2) y
Si1 O3 . 1.629(2) ?
O1 Nd2 8_666 2.4230(17) ?
O1 Ca2 8_666 2.4230(17) ?
O2 Nd1 8_666 2.463(3) ?
O2 Ca1 8_666 2.463(3) ?
O2 Nd2 7_665 2.4715(18) ?
O2 Nd2 2 2.4715(18) ?
O2 Ca2 2 2.4715(18) ?
O2 Ca2 7_665 2.4715(18) ?
O3 Nd1 3 2.547(2) ?
O3 Nd1 2_554 2.3909(19) ?
O3 Ca1 2_554 2.3909(19) ?
O3 Ca1 3 2.547(2) ?
O3 Nd2 7_665 2.830(2) ?
O3 Ca2 7_665 2.830(2) ?
O4 Nd1 3 2.2681(2) ?
O4 Nd1 8_556 2.2681(2) ?
O4 Ca1 3 2.2681(2) ?
O4 Ca1 8_556 2.2681(2) ?

_cod_database_fobs_code 2241479
